data_2207442
loop_
_publ_author_name
'Sun, Feng-Mei'
'Tian, Man-Man'
'Luo, Zai-Gang'
'Shi, De-Qing'

_publ_section_title
;<i>trans</i>-4-(4-Chlorophenyl)-2-[(2-chlorophenyl)(3-pyridylmethylamino)methyl]-5,5-dimethyl-1,3,2-dioxaphosphinane
 2-oxide
;
_journal_coeditor_code BH6044
_journal_issue 12
_journal_name_full 'Acta Crystallographica Section E'
_journal_page_first o4162
_journal_page_last o4164
_journal_paper_doi 10.1107/S1600536805037049
_journal_volume 61
_journal_year 2005
_chemical_formula_iupac 'C24 H25 Cl2 N2 O3 P'
_chemical_formula_moiety 'C24 H25 Cl2 N2 O3 P'
_chemical_formula_sum 'C24 H25 Cl2 N2 O3 P'
_chemical_formula_weight 491.33
_chemical_melting_point 457.5(5)
_chemical_name_systematic
;trans-4-(4-Chlorophenyl)-2-[(2-chlorophenyl)(3-pyridylmethylamino)methyl]-5,5-
dimethyl-1,3,2-dioxaphosphinane
 2-oxide
;
_space_group_IT_number 14
_symmetry_cell_setting monoclinic
_symmetry_space_group_name_Hall '-P 2ybc'
_symmetry_space_group_name_H-M 'P 1 21/c 1'
_atom_sites_solution_hydrogens geom
_atom_sites_solution_primary direct
_atom_sites_solution_secondary difmap
_audit_creation_method SHELXL97
_cell_angle_alpha 90.00
_cell_angle_beta 96.112(2)
_cell_angle_gamma 90.00
_cell_formula_units_Z 4
_cell_length_a 7.0888(6)
_cell_length_b 14.4398(13)
_cell_length_c 24.085(2)
_cell_measurement_reflns_used 2345
_cell_measurement_temperature 292(2)
_cell_measurement_theta_max 19.07
_cell_measurement_theta_min 2.82
_cell_volume 2451.3(4)
_computing_cell_refinement 'SAINT (Bruker, 2000)'
_computing_data_collection 'SMART (Bruker, 2000)'
_computing_data_reduction SAINT
_computing_molecular_graphics 'SHELXTL (Bruker, 2000)'
_computing_publication_material SHELXTL
_computing_structure_refinement 'SHELXL97 (Sheldrick, 1997)'
_computing_structure_solution 'SHELXS97 (Sheldrick, 1997)'
_diffrn_ambient_temperature 292(2)
_diffrn_measured_fraction_theta_full 0.998
_diffrn_measured_fraction_theta_max 0.998
_diffrn_measurement_device_type 'Bruker SMART APEX CCD area-detector'
_diffrn_measurement_method '\f and \w'
_diffrn_radiation_monochromator graphite
_diffrn_radiation_source 'fine-focus sealed tube'
_diffrn_radiation_type MoK\a
_diffrn_radiation_wavelength 0.71073
_diffrn_reflns_av_R_equivalents 0.0445
_diffrn_reflns_av_sigmaI/netI 0.0578
_diffrn_reflns_limit_h_max 8
_diffrn_reflns_limit_h_min -8
_diffrn_reflns_limit_k_max 14
_diffrn_reflns_limit_k_min -17
_diffrn_reflns_limit_l_max 29
_diffrn_reflns_limit_l_min -28
_diffrn_reflns_number 13139
_diffrn_reflns_theta_full 26.00
_diffrn_reflns_theta_max 26.00
_diffrn_reflns_theta_min 1.70
_diffrn_standards_decay_% 0
_diffrn_standards_interval_count 0
_diffrn_standards_interval_time 0
_diffrn_standards_number 0
_exptl_absorpt_coefficient_mu 0.358
_exptl_absorpt_correction_T_max 0.972
_exptl_absorpt_correction_T_min 0.900
_exptl_absorpt_correction_type multi-scan
_exptl_absorpt_process_details '(SADABS; Bruker, 2000)'
_exptl_crystal_colour colourless
_exptl_crystal_density_diffrn 1.331
_exptl_crystal_density_method 'not measured'
_exptl_crystal_description block
_exptl_crystal_F_000 1024
_exptl_crystal_size_max 0.30
_exptl_crystal_size_mid 0.20
_exptl_crystal_size_min 0.08
_refine_diff_density_max 0.367
_refine_diff_density_min -0.312
_refine_ls_extinction_method none
_refine_ls_goodness_of_fit_ref 1.028
_refine_ls_hydrogen_treatment mixed
_refine_ls_matrix_type full
_refine_ls_number_parameters 295
_refine_ls_number_reflns 4804
_refine_ls_number_restraints 0
_refine_ls_restrained_S_all 1.028
_refine_ls_R_factor_all 0.0932
_refine_ls_R_factor_gt 0.0572
_refine_ls_shift/su_max 0.001
_refine_ls_shift/su_mean 0.000
_refine_ls_structure_factor_coef Fsqd
_refine_ls_weighting_details 'calc w=1/[\s^2^(Fo^2^)+(0.0547P)^2^+0.4363P] where P=(Fo^2^+2Fc^2^)/3'
_refine_ls_weighting_scheme calc
_refine_ls_wR_factor_gt 0.1216
_refine_ls_wR_factor_ref 0.1377
_reflns_number_gt 3147
_reflns_number_total 4804
_reflns_threshold_expression I>2\s(I)
_cod_data_source_file bh6044.cif
_cod_data_source_block I
_cod_depositor_comments
;
The following automatic conversions were performed:
'_symmetry_cell_setting' value 'Monoclinic' changed to 'monoclinic'
according to '/home/saulius/struct/CIF-dictionaries/cif_core.dic'
dictionary named 'cif_core.dic' version 2.4.1 from 2010-06-29.

Automatic conversion script
Id: cif_fix_enum 1527 2010-12-29 10:47:43Z saulius 

The following automatic conversions were performed:

'_chemical_melting_point' value '457-458' was changed to '457.5(5)' -
the average value was taken and precision was estimated.

Automatic conversion script
Id: cif_fix_values 1646 2011-03-28 12:23:43Z adriana 

The following automatic conversions were performed:

'_chemical_melting_point' value '457-458' was changed to '457.5(5)' -
the average value was taken and precision was
estimated.

'_symmetry_cell_setting' value 'Monoclinic' changed to
'monoclinic' according to
/home/saulius/struct/CIF-dictionaries/cif_core.dic dictionary named
'cif_core.dic' version 2.4.1 from 2010-06-29.

Automatic conversion script
Id: cif_fix_values 1715 2011-07-08 13:25:40Z adriana 
;
_cod_original_cell_volume 2451.4(4)
_cod_original_sg_symbol_H-M 'P 21/c'
_cod_database_code 2207442
_cod_database_fobs_code 2207442

loop_
_symmetry_equiv_pos_as_xyz
'x, y, z'
'-x, y+1/2, -z+1/2'
'-x, -y, -z'
'x, -y-1/2, z-1/2'

loop_
_atom_site_label
_atom_site_fract_x
_atom_site_fract_y
_atom_site_fract_z
_atom_site_U_iso_or_equiv
_atom_site_adp_type
_atom_site_calc_flag
_atom_site_refinement_flags
_atom_site_occupancy
_atom_site_type_symbol
C1 0.8402(4) 0.2377(2) 0.30093(12) 0.0545(8) Uani d . 1 C
H1 0.7258 0.2481 0.2792 0.065 Uiso calc R 1 H
C2 1.0084(5) 0.2701(2) 0.28408(14) 0.0655(9) Uani d . 1 C
H2 1.0089 0.3034 0.2511 0.079 Uiso calc R 1 H
C3 1.1742(5) 0.2523(2) 0.31686(15) 0.0680(9) Uani d . 1 C
H3 1.2863 0.2754 0.3055 0.082 Uiso calc R 1 H
C4 1.0183(4) 0.1746(2) 0.37900(12) 0.0581(8) Uani d . 1 C
H4 1.0216 0.1410 0.4120 0.070 Uiso calc R 1 H
C5 0.8444(4) 0.18976(18) 0.35033(11) 0.0434(7) Uani d . 1 C
C6 0.6657(4) 0.1572(2) 0.37302(12) 0.0501(7) Uani d . 1 C
H6A 0.6989 0.1254 0.4082 0.060 Uiso calc R 1 H
H6B 0.5888 0.2105 0.3803 0.060 Uiso calc R 1 H
C7 0.6330(4) 0.00156(18) 0.33316(10) 0.0429(7) Uani d . 1 C
H7 0.7647 0.0088 0.3249 0.051 Uiso calc R 1 H
C8 0.6414(4) -0.05287(19) 0.38735(11) 0.0478(7) Uani d . 1 C
C9 0.7993(4) -0.1050(2) 0.40701(13) 0.0641(9) Uani d . 1 C
C10 0.8045(7) -0.1551(3) 0.45610(17) 0.0923(13) Uani d . 1 C
H10 0.9109 -0.1902 0.4684 0.111 Uiso calc R 1 H
C11 0.6517(8) -0.1527(3) 0.48648(16) 0.0981(15) Uani d . 1 C
H11 0.6549 -0.1857 0.5197 0.118 Uiso calc R 1 H
C12 0.4946(6) -0.1019(3) 0.46799(15) 0.0824(12) Uani d . 1 C
H12 0.3913 -0.1002 0.4887 0.099 Uiso calc R 1 H
C13 0.4894(5) -0.0535(2) 0.41879(12) 0.0615(8) Uani d . 1 C
H13 0.3807 -0.0203 0.4063 0.074 Uiso calc R 1 H
C14 0.2009(4) 0.0335(2) 0.24100(12) 0.0584(8) Uani d . 1 C
H14A 0.2184 0.0902 0.2625 0.070 Uiso calc R 1 H
H14B 0.0658 0.0209 0.2353 0.070 Uiso calc R 1 H
C15 0.2732(4) 0.0487(2) 0.18433(11) 0.0511(7) Uani d . 1 C
C16 0.1793(5) 0.1373(2) 0.16055(14) 0.0707(10) Uani d . 1 C
H16A 0.2236 0.1890 0.1834 0.106 Uiso calc R 1 H
H16B 0.0441 0.1321 0.1601 0.106 Uiso calc R 1 H
H16C 0.2110 0.1467 0.1232 0.106 Uiso calc R 1 H
C17 0.2206(5) -0.0328(2) 0.14538(13) 0.0698(9) Uani d . 1 C
H17A 0.0879 -0.0461 0.1451 0.105 Uiso calc R 1 H
H17B 0.2934 -0.0861 0.1582 0.105 Uiso calc R 1 H
H17C 0.2476 -0.0173 0.1083 0.105 Uiso calc R 1 H
C18 0.4887(4) 0.06375(19) 0.19429(11) 0.0470(7) Uani d . 1 C
H18 0.5133 0.1162 0.2198 0.056 Uiso calc R 1 H
C19 0.5870(4) 0.08177(19) 0.14296(11) 0.0458(7) Uani d . 1 C
C20 0.6195(4) 0.1718(2) 0.12757(12) 0.0551(8) Uani d . 1 C
H20 0.5843 0.2202 0.1498 0.066 Uiso calc R 1 H
C21 0.7030(4) 0.1913(2) 0.08000(13) 0.0628(9) Uani d . 1 C
H21 0.7241 0.2523 0.0700 0.075 Uiso calc R 1 H
C22 0.7547(5) 0.1198(3) 0.04747(12) 0.0660(9) Uani d . 1 C
C23 0.7267(5) 0.0297(3) 0.06165(13) 0.0710(10) Uani d . 1 C
H23 0.7628 -0.0182 0.0392 0.085 Uiso calc R 1 H
C24 0.6437(4) 0.0107(2) 0.11003(12) 0.0598(8) Uani d . 1 C
H24 0.6260 -0.0505 0.1204 0.072 Uiso calc R 1 H
Cl1 0.99689(12) -0.10889(7) 0.36960(5) 0.0927(4) Uani d . 1 Cl
Cl2 0.86101(19) 0.14549(9) -0.01301(4) 0.1121(4) Uani d . 1 Cl
N1 1.1841(4) 0.2039(2) 0.36388(12) 0.0735(8) Uani d . 1 N
N2 0.5545(3) 0.09483(16) 0.33425(10) 0.0476(6) Uani d . 1 N
O1 0.5534(3) -0.16222(13) 0.27889(8) 0.0577(5) Uani d . 1 O
O2 0.5789(3) -0.01927(13) 0.22103(7) 0.0515(5) Uani d . 1 O
O3 0.2945(2) -0.04199(14) 0.27323(7) 0.0534(5) Uani d . 1 O
P1 0.51260(10) -0.06348(5) 0.27521(3) 0.0447(2) Uani d . 1 P
H2A 0.447(4) 0.0958(16) 0.3434(10) 0.031(7) Uiso d . 1 H

loop_
_atom_site_aniso_label
_atom_site_aniso_U_11
_atom_site_aniso_U_22
_atom_site_aniso_U_33
_atom_site_aniso_U_12
_atom_site_aniso_U_13
_atom_site_aniso_U_23
C1 0.0578(19) 0.0479(18) 0.0564(18) 0.0073(15) -0.0006(15) 0.0041(15)
C2 0.081(3) 0.051(2) 0.067(2) 0.0070(18) 0.0195(19) 0.0128(16)
C3 0.057(2) 0.063(2) 0.088(3) -0.0022(17) 0.0266(19) -0.0004(19)
C4 0.0460(19) 0.078(2) 0.0507(18) -0.0034(16) 0.0049(14) 0.0080(16)
C5 0.0418(16) 0.0385(16) 0.0498(16) 0.0016(12) 0.0046(13) -0.0093(13)
C6 0.0497(17) 0.0496(18) 0.0515(17) -0.0019(14) 0.0073(14) -0.0113(13)
C7 0.0335(14) 0.0479(17) 0.0462(15) 0.0015(12) -0.0004(12) -0.0044(13)
C8 0.0474(17) 0.0526(18) 0.0417(15) -0.0056(14) -0.0032(13) -0.0084(13)
C9 0.059(2) 0.068(2) 0.061(2) -0.0030(17) -0.0136(16) 0.0050(17)
C10 0.099(3) 0.092(3) 0.077(3) -0.004(2) -0.030(2) 0.019(2)
C11 0.140(4) 0.098(3) 0.051(2) -0.039(3) -0.016(3) 0.017(2)
C12 0.107(3) 0.089(3) 0.053(2) -0.032(2) 0.018(2) -0.009(2)
C13 0.066(2) 0.068(2) 0.0509(18) -0.0096(17) 0.0111(16) -0.0069(16)
C14 0.0418(17) 0.065(2) 0.066(2) 0.0031(15) -0.0038(15) -0.0030(16)
C15 0.0459(17) 0.0560(19) 0.0485(17) 0.0021(14) -0.0078(13) -0.0011(14)
C16 0.057(2) 0.075(2) 0.076(2) 0.0153(17) -0.0100(17) 0.0063(18)
C17 0.071(2) 0.071(2) 0.063(2) -0.0119(18) -0.0108(17) -0.0084(17)
C18 0.0530(18) 0.0447(17) 0.0422(15) 0.0067(14) -0.0003(13) -0.0033(13)
C19 0.0511(17) 0.0425(17) 0.0417(15) 0.0026(13) -0.0046(13) -0.0043(13)
C20 0.063(2) 0.0475(19) 0.0544(18) 0.0037(15) 0.0022(15) -0.0067(14)
C21 0.069(2) 0.056(2) 0.061(2) -0.0054(16) -0.0034(17) 0.0105(17)
C22 0.083(2) 0.075(3) 0.0399(17) -0.0091(19) 0.0050(16) -0.0003(16)
C23 0.094(3) 0.065(2) 0.056(2) -0.0020(19) 0.0151(18) -0.0177(17)
C24 0.081(2) 0.0464(19) 0.0530(18) -0.0014(16) 0.0117(16) -0.0012(15)
Cl1 0.0554(6) 0.1060(8) 0.1146(8) 0.0255(5) -0.0014(5) 0.0132(6)
Cl2 0.1596(11) 0.1238(10) 0.0584(6) -0.0409(8) 0.0367(6) -0.0063(6)
N1 0.0476(16) 0.098(2) 0.0750(19) -0.0032(15) 0.0087(14) 0.0117(17)
N2 0.0334(14) 0.0492(15) 0.0598(15) 0.0018(11) 0.0037(12) -0.0114(11)
O1 0.0747(14) 0.0444(12) 0.0531(12) 0.0045(10) 0.0025(10) -0.0043(9)
O2 0.0490(12) 0.0603(13) 0.0449(11) 0.0130(9) 0.0044(9) 0.0046(9)
O3 0.0423(11) 0.0631(14) 0.0542(11) -0.0043(9) 0.0022(9) 0.0016(10)
P1 0.0465(4) 0.0461(4) 0.0408(4) 0.0015(3) 0.0015(3) -0.0035(3)

loop_
_atom_type_symbol
_atom_type_description
_atom_type_scat_dispersion_real
_atom_type_scat_dispersion_imag
_atom_type_scat_source
C C 0.0033 0.0016 'International Tables Vol C Tables 4.2.6.8 and 6.1.1.4'
H H 0.0000 0.0000 'International Tables Vol C Tables 4.2.6.8 and 6.1.1.4'
N N 0.0061 0.0033 'International Tables Vol C Tables 4.2.6.8 and 6.1.1.4'
O O 0.0106 0.0060 'International Tables Vol C Tables 4.2.6.8 and 6.1.1.4'
P P 0.1023 0.0942 'International Tables Vol C Tables 4.2.6.8 and 6.1.1.4'
Cl Cl 0.1484 0.1585 'International Tables Vol C Tables 4.2.6.8 and 6.1.1.4'

loop_
_geom_angle_atom_site_label_1
_geom_angle_atom_site_label_2
_geom_angle_atom_site_label_3
_geom_angle
_geom_angle_publ_flag
C5 C1 C2 119.0(3) ?
C5 C1 H1 120.5 ?
C2 C1 H1 120.5 ?
C3 C2 C1 118.8(3) ?
C3 C2 H2 120.6 ?
C1 C2 H2 120.6 ?
N1 C3 C2 123.8(3) ?
N1 C3 H3 118.1 ?
C2 C3 H3 118.1 ?
N1 C4 C5 125.8(3) ?
N1 C4 H4 117.1 ?
C5 C4 H4 117.1 ?
C4 C5 C1 117.0(3) ?
C4 C5 C6 121.0(3) ?
C1 C5 C6 122.0(3) ?
N2 C6 C5 112.1(2) ?
N2 C6 H6A 109.2 ?
C5 C6 H6A 109.2 ?
N2 C6 H6B 109.2 ?
C5 C6 H6B 109.2 ?
H6A C6 H6B 107.9 ?
N2 C7 C8 116.3(2) ?
N2 C7 P1 109.98(17) ?
C8 C7 P1 111.38(18) ?
N2 C7 H7 106.2 ?
C8 C7 H7 106.2 ?
P1 C7 H7 106.2 ?
C13 C8 C9 117.2(3) ?
C13 C8 C7 120.9(3) ?
C9 C8 C7 122.0(3) ?
C10 C9 C8 121.5(3) ?
C10 C9 Cl1 118.3(3) ?
C8 C9 Cl1 120.2(2) ?
C11 C10 C9 119.5(4) ?
C11 C10 H10 120.3 ?
C9 C10 H10 120.3 ?
C12 C11 C10 120.1(4) ?
C12 C11 H11 119.9 ?
C10 C11 H11 119.9 ?
C11 C12 C13 120.0(4) ?
C11 C12 H12 120.0 ?
C13 C12 H12 120.0 ?
C12 C13 C8 121.7(3) ?
C12 C13 H13 119.1 ?
C8 C13 H13 119.1 ?
O3 C14 C15 114.0(2) ?
O3 C14 H14A 108.7 ?
C15 C14 H14A 108.7 ?
O3 C14 H14B 108.7 ?
C15 C14 H14B 108.7 ?
H14A C14 H14B 107.6 ?
C14 C15 C16 106.4(2) ?
C14 C15 C17 110.9(3) ?
C16 C15 C17 110.3(2) ?
C14 C15 C18 107.7(2) ?
C16 C15 C18 109.1(2) ?
C17 C15 C18 112.2(2) ?
C15 C16 H16A 109.5 ?
C15 C16 H16B 109.5 ?
H16A C16 H16B 109.5 ?
C15 C16 H16C 109.5 ?
H16A C16 H16C 109.5 ?
H16B C16 H16C 109.5 ?
C15 C17 H17A 109.5 ?
C15 C17 H17B 109.5 ?
H17A C17 H17B 109.5 ?
C15 C17 H17C 109.5 ?
H17A C17 H17C 109.5 ?
H17B C17 H17C 109.5 ?
O2 C18 C19 106.4(2) ?
O2 C18 C15 109.3(2) ?
C19 C18 C15 115.8(2) ?
O2 C18 H18 108.4 ?
C19 C18 H18 108.4 ?
C15 C18 H18 108.4 ?
C20 C19 C24 118.6(3) ?
C20 C19 C18 119.3(2) ?
C24 C19 C18 122.1(3) ?
C21 C20 C19 121.1(3) ?
C21 C20 H20 119.4 ?
C19 C20 H20 119.4 ?
C22 C21 C20 119.2(3) ?
C22 C21 H21 120.4 ?
C20 C21 H21 120.4 ?
C23 C22 C21 121.4(3) ?
C23 C22 Cl2 119.8(3) ?
C21 C22 Cl2 118.8(3) ?
C22 C23 C24 119.0(3) ?
C22 C23 H23 120.5 ?
C24 C23 H23 120.5 ?
C19 C24 C23 120.6(3) ?
C19 C24 H24 119.7 ?
C23 C24 H24 119.7 ?
C3 N1 C4 115.5(3) ?
C7 N2 C6 113.5(2) ?
C7 N2 H2A 113.0(17) ?
C6 N2 H2A 105.7(17) ?
C18 O2 P1 122.67(16) ?
C14 O3 P1 123.68(17) ?
O1 P1 O2 111.96(11) y
O1 P1 O3 112.56(12) y
O2 P1 O3 105.97(10) y
O1 P1 C7 112.65(12) y
O2 P1 C7 105.70(12) y
O3 P1 C7 107.52(11) y

loop_
_geom_bond_atom_site_label_1
_geom_bond_atom_site_label_2
_geom_bond_distance
_geom_bond_publ_flag
C1 C5 1.374(4) ?
C1 C2 1.382(4) ?
C1 H1 0.9300 ?
C2 C3 1.369(4) ?
C2 H2 0.9300 ?
C3 N1 1.326(4) ?
C3 H3 0.9300 ?
C4 N1 1.335(4) ?
C4 C5 1.365(4) ?
C4 H4 0.9300 ?
C5 C6 1.507(4) ?
C6 N2 1.466(3) ?
C6 H6A 0.9700 ?
C6 H6B 0.9700 ?
C7 N2 1.459(3) ?
C7 C8 1.519(4) ?
C7 P1 1.818(3) ?
C7 H7 0.9800 ?
C8 C13 1.382(4) ?
C8 C9 1.389(4) ?
C9 C10 1.384(5) ?
C9 Cl1 1.745(3) ?
C10 C11 1.371(6) ?
C10 H10 0.9300 ?
C11 C12 1.368(6) ?
C11 H11 0.9300 ?
C12 C13 1.373(5) ?
C12 H12 0.9300 ?
C13 H13 0.9300 ?
C14 O3 1.457(3) ?
C14 C15 1.524(4) ?
C14 H14A 0.9700 ?
C14 H14B 0.9700 ?
C15 C16 1.525(4) ?
C15 C17 1.526(4) ?
C15 C18 1.537(4) ?
C16 H16A 0.9600 ?
C16 H16B 0.9600 ?
C16 H16C 0.9600 ?
C17 H17A 0.9600 ?
C17 H17B 0.9600 ?
C17 H17C 0.9600 ?
C18 O2 1.474(3) ?
C18 C19 1.505(4) ?
C18 H18 0.9800 ?
C19 C20 1.378(4) ?
C19 C24 1.383(4) ?
C20 C21 1.373(4) ?
C20 H20 0.9300 ?
C21 C22 1.369(4) ?
C21 H21 0.9300 ?
C22 C23 1.365(4) ?
C22 Cl2 1.750(3) ?
C23 C24 1.388(4) ?
C23 H23 0.9300 ?
C24 H24 0.9300 ?
N2 H2A 0.81(2) ?
O1 P1 1.456(2) y
O2 P1 1.5691(19) ?
O3 P1 1.5724(19) ?

loop_
_geom_hbond_atom_site_label_D
_geom_hbond_atom_site_label_H
_geom_hbond_atom_site_label_A
_geom_hbond_site_symmetry_A
_geom_hbond_distance_DH
_geom_hbond_distance_HA
_geom_hbond_distance_DA
_geom_hbond_angle_DHA
_geom_hbond_publ_flag
C3 H3 O1 2_755 0.93 2.59 3.394(4) 145 y
N2 H2A N1 1_455 0.81(2) 2.52(3) 3.206(4) 143(2) y

loop_
_geom_torsion_atom_site_label_1
_geom_torsion_atom_site_label_2
_geom_torsion_atom_site_label_3
_geom_torsion_atom_site_label_4
_geom_torsion
C5 C1 C2 C3 0.9(4)
C1 C2 C3 N1 1.2(5)
N1 C4 C5 C1 1.5(5)
N1 C4 C5 C6 -177.0(3)
C2 C1 C5 C4 -2.1(4)
C2 C1 C5 C6 176.3(3)
C4 C5 C6 N2 -122.4(3)
C1 C5 C6 N2 59.2(3)
N2 C7 C8 C13 44.2(3)
P1 C7 C8 C13 -82.9(3)
N2 C7 C8 C9 -136.8(3)
P1 C7 C8 C9 96.1(3)
C13 C8 C9 C10 -0.2(5)
C7 C8 C9 C10 -179.3(3)
C13 C8 C9 Cl1 179.5(2)
C7 C8 C9 Cl1 0.5(4)
C8 C9 C10 C11 -0.8(6)
Cl1 C9 C10 C11 179.5(3)
C9 C10 C11 C12 0.8(6)
C10 C11 C12 C13 0.2(6)
C11 C12 C13 C8 -1.3(5)
C9 C8 C13 C12 1.3(4)
C7 C8 C13 C12 -179.7(3)
O3 C14 C15 C16 -172.5(2)
O3 C14 C15 C17 67.5(3)
O3 C14 C15 C18 -55.7(3)
C14 C15 C18 O2 60.9(3)
C16 C15 C18 O2 176.0(2)
C17 C15 C18 O2 -61.4(3)
C14 C15 C18 C19 -179.0(2)
C16 C15 C18 C19 -63.9(3)
C17 C15 C18 C19 58.7(3)
O2 C18 C19 C20 -143.2(2)
C15 C18 C19 C20 95.1(3)
O2 C18 C19 C24 37.8(3)
C15 C18 C19 C24 -83.9(3)
C24 C19 C20 C21 1.3(4)
C18 C19 C20 C21 -177.8(3)
C19 C20 C21 C22 -0.1(4)
C20 C21 C22 C23 -0.7(5)
C20 C21 C22 Cl2 -180.0(2)
C21 C22 C23 C24 0.1(5)
Cl2 C22 C23 C24 179.4(2)
C20 C19 C24 C23 -1.8(4)
C18 C19 C24 C23 177.2(3)
C22 C23 C24 C19 1.1(5)
C2 C3 N1 C4 -1.9(5)
C5 C4 N1 C3 0.5(5)
C8 C7 N2 C6 62.9(3)
P1 C7 N2 C6 -169.39(19)
C5 C6 N2 C7 76.0(3)
C19 C18 O2 P1 -177.93(16)
C15 C18 O2 P1 -52.2(3)
C15 C14 O3 P1 38.6(3)
C18 O2 P1 O1 152.98(19)
C18 O2 P1 O3 29.9(2)
C18 O2 P1 C7 -84.0(2)
C14 O3 P1 O1 -145.0(2)
C14 O3 P1 O2 -22.3(2)
C14 O3 P1 C7 90.4(2)
N2 C7 P1 O1 -167.11(18)
C8 C7 P1 O1 -36.7(2)
N2 C7 P1 O2 70.3(2)
C8 C7 P1 O2 -159.29(18)
N2 C7 P1 O3 -42.5(2)
C8 C7 P1 O3 87.9(2)
